data_7238806
loop_
_publ_author_name
'Seike, Aya'
'Yamagami, Kaoru'
'Kakitani, Yoshimasa'
'Kuwajima, Miki'
'Uoyama, Hiroki'
'Nagaoka, Shin-ichi'
'Nakae, Takahiro'
'Mori, Shigeki'
'Okujima, Tetsuo'
'Uno, Hidemitsu'

_publ_section_title
;
 Synthesis, structure and properties of ethyl
 naphth[2,3-f]isoindole-1-carboxylate
;
_journal_issue 9
_journal_name_full 'RSC Advances'
_journal_page_first 3006
_journal_paper_doi 10.1039/c2ra22870j
_journal_volume 3
_journal_year 2013
_chemical_formula_moiety 'C17 H20 O3 S'
_chemical_formula_sum 'C17 H20 O3 S'
_chemical_formula_weight 304.40
_space_group_IT_number 15
_space_group_name_Hall '-C 2yc'
_space_group_name_H-M_alt 'C 1 2/c 1'
_symmetry_cell_setting monoclinic
_symmetry_Int_Tables_number 15
_symmetry_space_group_name_Hall '-C 2yc'
_symmetry_space_group_name_H-M 'C 1 2/c 1'
_atom_sites_solution_hydrogens geom
_atom_sites_solution_primary direct
_atom_sites_solution_secondary difmap
_cell_angle_alpha 90.0000
_cell_angle_beta 122.027(6)
_cell_angle_gamma 90.0000
_cell_formula_units_Z 8
_cell_length_a 32.099(6)
_cell_length_b 6.2507(5)
_cell_length_c 18.637(3)
_cell_measurement_reflns_used 4614
_cell_measurement_temperature 150(2)
_cell_measurement_theta_max 27.47
_cell_measurement_theta_min 3.33
_cell_volume 3170.2(8)
_computing_cell_refinement CrystalClear
_computing_data_collection 'CrystalClear (Rigaku/MSC Inc., 2006)'
_computing_data_reduction CrystalClear
_computing_molecular_graphics 'CrystalStructure 4.0'
_computing_publication_material 'CrystalStructure 4.0 (Rigaku, 2010)'
_computing_structure_refinement 'SHELXL97 (Sheldrick, 2008)'
_computing_structure_solution SIR97
_diffrn_ambient_temperature 150(2)
_diffrn_detector_area_resol_mean 14.6199
_diffrn_measured_fraction_theta_full 0.996
_diffrn_measured_fraction_theta_max 0.996
_diffrn_measurement_device_type 'Rigaku Mercury-8'
_diffrn_measurement_method \w
_diffrn_radiation_monochromator graphite
_diffrn_radiation_type 'Mo K\a'
_diffrn_radiation_wavelength 0.7107
_diffrn_reflns_av_R_equivalents 0.0205
_diffrn_reflns_limit_h_max 38
_diffrn_reflns_limit_h_min -41
_diffrn_reflns_limit_k_max 7
_diffrn_reflns_limit_k_min -8
_diffrn_reflns_limit_l_max 22
_diffrn_reflns_limit_l_min -24
_diffrn_reflns_number 11735
_diffrn_reflns_theta_full 27.50
_diffrn_reflns_theta_max 27.50
_exptl_absorpt_coefficient_mu 0.211
_exptl_absorpt_correction_T_max 0.979
_exptl_absorpt_correction_T_min 0.874
_exptl_absorpt_correction_type multi-scan
_exptl_absorpt_process_details 'REQAB (Rigaku, 1998)'
_exptl_crystal_colour colorless
_exptl_crystal_density_diffrn 1.275
_exptl_crystal_density_method 'not measured'
_exptl_crystal_description platelet
_exptl_crystal_F_000 1296.00
_exptl_crystal_size_max 0.500
_exptl_crystal_size_mid 0.500
_exptl_crystal_size_min 0.100
_refine_diff_density_max 0.280
_refine_diff_density_min -0.410
_refine_ls_extinction_method none
_refine_ls_goodness_of_fit_ref 1.056
_refine_ls_hydrogen_treatment mixed
_refine_ls_number_parameters 231
_refine_ls_number_reflns 3619
_refine_ls_number_restraints 0
_refine_ls_restrained_S_all 1.056
_refine_ls_R_factor_all 0.0429
_refine_ls_R_factor_gt 0.0377
_refine_ls_shift/su_max 0.001
_refine_ls_shift/su_mean 0.000
_refine_ls_structure_factor_coef Fsqd
_refine_ls_weighting_details 'w = 1/[\s^2^(Fo^2^)+(0.0468P)^2^+1.7522P] where P=(Fo^2^+2Fc^2^)/3'
_refine_ls_weighting_scheme calc
_refine_ls_wR_factor_gt 0.0947
_refine_ls_wR_factor_ref 0.0988
_reflns_number_gt 3172
_reflns_number_total 3619
_reflns_threshold_expression F^2^>2.0\s(F^2^)
_cod_data_source_file c2ra22870j.txt
_cod_data_source_block '_BCHDSulfone'
_cod_database_code 7238806

loop_
_symmetry_equiv_pos_as_xyz
'x, y, z'
'-x, y, -z+1/2'
'x+1/2, y+1/2, z'
'-x+1/2, y+1/2, -z+1/2'
'-x, -y, -z'
'x, -y, z-1/2'
'-x+1/2, -y+1/2, -z'
'x+1/2, -y+1/2, z-1/2'

loop_
_atom_site_label
_atom_site_type_symbol
_atom_site_fract_x
_atom_site_fract_y
_atom_site_fract_z
_atom_site_U_iso_or_equiv
_atom_site_adp_type
_atom_site_occupancy
_atom_site_symmetry_multiplicity
_atom_site_calc_flag
_atom_site_refinement_flags
S1 S 0.110452(12) 0.19111(5) 0.61666(2) 0.02572(12) Uani 1 1 d .
O1 O 0.14868(4) 0.54063(19) 0.47187(6) 0.0372(3) Uani 1 1 d .
O2 O 0.09323(4) 0.33323(18) 0.65608(6) 0.0352(3) Uani 1 1 d .
O3 O 0.12973(4) -0.01479(17) 0.65455(6) 0.0362(3) Uani 1 1 d .
C1 C 0.18486(5) 0.2315(2) 0.57429(9) 0.0274(3) Uani 1 1 d .
H1 H 0.1707(5) 0.107(2) 0.5356(9) 0.028(4) Uiso 1 1 d .
C2 C 0.15507(5) 0.3252(2) 0.60892(8) 0.0246(3) Uani 1 1 d .
C3 C 0.17125(5) 0.5224(2) 0.63744(8) 0.0281(3) Uani 1 1 d .
H3 H 0.1605(6) 0.617(3) 0.6642(11) 0.038(4) Uiso 1 1 d .
C4 C 0.21291(5) 0.5646(2) 0.62272(9) 0.0324(3) Uani 1 1 d .
H4 H 0.2224(6) 0.713(3) 0.6251(10) 0.039(5) Uiso 1 1 d .
C5 C 0.25433(5) 0.4076(3) 0.67742(9) 0.0342(3) Uani 1 1 d .
H5 H 0.2861(6) 0.448(3) 0.7230(10) 0.037(4) Uiso 1 1 d .
C6 C 0.23800(5) 0.2117(2) 0.64920(9) 0.0308(3) Uani 1 1 d .
H6 H 0.2561(6) 0.072(3) 0.6718(10) 0.041(5) Uiso 1 1 d .
C7 C 0.19177(5) 0.4456(2) 0.53690(9) 0.0308(3) Uani 1 1 d .
H7 H 0.2168(6) 0.426(2) 0.5218(9) 0.029(4) Uiso 1 1 d .
C8 C 0.06208(5) 0.1492(2) 0.51089(8) 0.0248(3) Uani 1 1 d .
C9 C 0.05482(5) -0.0505(2) 0.47457(10) 0.0352(3) Uani 1 1 d .
H9 H 0.0756(4) -0.160(2) 0.5038(6) 0.042 Uiso 1 1 calc R
C10 C 0.01521(6) -0.0811(3) 0.39271(11) 0.0425(4) Uani 1 1 d .
H10 H 0.00952(13) -0.221(3) 0.3666(5) 0.051 Uiso 1 1 calc R
C11 C -0.01605(5) 0.0853(3) 0.34843(10) 0.0386(4) Uani 1 1 d .
H11 H -0.0437(5) 0.0622(5) 0.2912(11) 0.046 Uiso 1 1 calc R
C12 C -0.00825(6) 0.2853(3) 0.38511(10) 0.0426(4) Uani 1 1 d .
H12 H -0.0296(4) 0.399(2) 0.3546(6) 0.051 Uiso 1 1 calc R
C13 C 0.03106(6) 0.3182(2) 0.46677(10) 0.0359(3) Uani 1 1 d .
H13 H 0.03670(12) 0.455(3) 0.4923(5) 0.043 Uiso 1 1 calc R
C14 C 0.14061(5) 0.5402(2) 0.38717(9) 0.0326(3) Uani 1 1 d .
C15 C 0.08969(6) 0.6382(3) 0.33374(10) 0.0435(4) Uani 1 1 d .
H15A H 0.0656(3) 0.5459(14) 0.3359(6) 0.065 Uiso 1 1 calc R
H15B H 0.0811(2) 0.6513(19) 0.2748(7) 0.065 Uiso 1 1 calc R
H15C H 0.08950(13) 0.7806(18) 0.3559(5) 0.065 Uiso 1 1 calc R
C16 C 0.14102(7) 0.3144(3) 0.35815(11) 0.0454(4) Uani 1 1 d .
H16A H 0.1733(4) 0.2537(10) 0.3935(6) 0.068 Uiso 1 1 calc R
H16B H 0.1326(5) 0.3171(3) 0.3003(7) 0.068 Uiso 1 1 calc R
H16C H 0.1174(4) 0.2289(12) 0.3622(8) 0.068 Uiso 1 1 calc R
C17 C 0.17887(7) 0.6806(3) 0.38571(11) 0.0436(4) Uani 1 1 d .
H17A H 0.1787(3) 0.8257(17) 0.4081(8) 0.065 Uiso 1 1 calc R
H17B H 0.1709(3) 0.6937(17) 0.3263(7) 0.065 Uiso 1 1 calc R
H17C H 0.2121(4) 0.6147(13) 0.4218(7) 0.065 Uiso 1 1 calc R

loop_
_atom_site_aniso_label
_atom_site_aniso_U_11
_atom_site_aniso_U_22
_atom_site_aniso_U_33
_atom_site_aniso_U_23
_atom_site_aniso_U_13
_atom_site_aniso_U_12
S1 0.02231(18) 0.0300(2) 0.02137(18) 0.00211(12) 0.00920(14) 0.00143(12)
O1 0.0344(6) 0.0538(7) 0.0245(5) 0.0096(5) 0.0163(4) 0.0130(5)
O2 0.0333(5) 0.0476(6) 0.0270(5) -0.0048(4) 0.0176(5) 0.0018(5)
O3 0.0301(5) 0.0336(5) 0.0343(5) 0.0118(4) 0.0098(4) 0.0026(4)
C1 0.0243(6) 0.0302(7) 0.0247(7) -0.0037(6) 0.0110(6) -0.0004(5)
C2 0.0215(6) 0.0285(7) 0.0195(6) -0.0001(5) 0.0078(5) 0.0009(5)
C3 0.0277(7) 0.0286(7) 0.0215(6) -0.0011(5) 0.0087(5) 0.0014(5)
C4 0.0301(7) 0.0289(7) 0.0320(7) -0.0006(6) 0.0123(6) -0.0048(6)
C5 0.0239(7) 0.0417(8) 0.0288(7) 0.0006(6) 0.0085(6) -0.0030(6)
C6 0.0241(7) 0.0360(8) 0.0287(7) 0.0022(6) 0.0115(6) 0.0029(6)
C7 0.0261(7) 0.0384(8) 0.0271(7) 0.0039(6) 0.0137(6) 0.0025(6)
C8 0.0192(6) 0.0288(6) 0.0245(6) 0.0007(5) 0.0105(5) 0.0005(5)
C9 0.0250(7) 0.0305(7) 0.0393(8) -0.0033(6) 0.0096(6) 0.0034(6)
C10 0.0322(8) 0.0398(9) 0.0430(9) -0.0152(7) 0.0115(7) -0.0026(7)
C11 0.0258(7) 0.0512(9) 0.0281(7) -0.0049(7) 0.0070(6) -0.0006(7)
C12 0.0335(8) 0.0423(9) 0.0333(8) 0.0053(7) 0.0050(7) 0.0097(7)
C13 0.0340(8) 0.0298(7) 0.0312(8) -0.0007(6) 0.0088(6) 0.0064(6)
C14 0.0339(7) 0.0422(8) 0.0223(7) 0.0020(6) 0.0154(6) 0.0018(6)
C15 0.0392(9) 0.0627(11) 0.0273(8) 0.0093(7) 0.0168(7) 0.0114(8)
C16 0.0418(9) 0.0458(10) 0.0418(9) -0.0090(7) 0.0175(8) -0.0020(7)
C17 0.0457(9) 0.0487(10) 0.0372(9) 0.0062(7) 0.0225(8) -0.0035(8)

loop_
_atom_type_symbol
_atom_type_description
_atom_type_scat_dispersion_real
_atom_type_scat_dispersion_imag
_atom_type_scat_source
C C 0.0033 0.0016
;
International Tables for Crystallography
(1992, Vol. C, Tables 4.2.6.8 and 6.1.1.4)
;
H H 0.0000 0.0000
;
International Tables for Crystallography
(1992, Vol. C, Table 6.1.1.4)
;
O O 0.0106 0.0060
;
International Tables for Crystallography
(1992, Vol. C, Tables 4.2.6.8 and 6.1.1.4)
;
S S 0.1246 0.1234
;
International Tables for Crystallography
(1992, Vol. C, Tables 4.2.6.8 and 6.1.1.4)
;

loop_
_geom_angle_atom_site_label_1
_geom_angle_atom_site_label_2
_geom_angle_atom_site_label_3
_geom_angle
O2 S1 O3 118.91(7)
O2 S1 C2 107.65(7)
O3 S1 C2 108.32(6)
O2 S1 C8 108.26(6)
O3 S1 C8 108.04(6)
C2 S1 C8 104.80(6)
C7 O1 C14 117.63(11)
C2 C1 C6 106.86(11)
C2 C1 C7 97.33(11)
C6 C1 C7 97.00(11)
C2 C1 H1 117.4(9)
C6 C1 H1 117.2(9)
C7 C1 H1 117.6(9)
C3 C2 C1 108.93(12)
C3 C2 S1 125.37(11)
C1 C2 S1 125.56(10)
C2 C3 C4 106.35(13)
C2 C3 H3 127.7(10)
C4 C3 H3 125.8(10)
C3 C4 C5 107.77(12)
C3 C4 C7 99.00(11)
C5 C4 C7 97.46(12)
C3 C4 H4 116.1(10)
C5 C4 H4 116.3(10)
C7 C4 H4 117.4(10)
C6 C5 C4 107.91(13)
C6 C5 H5 127.5(10)
C4 C5 H5 124.6(10)
C5 C6 C1 107.56(13)
C5 C6 H6 128.0(10)
C1 C6 H6 124.5(10)
O1 C7 C4 112.31(12)
O1 C7 C1 115.89(12)
C4 C7 C1 92.19(11)
O1 C7 H7 112.7(9)
C4 C7 H7 112.0(9)
C1 C7 H7 110.1(9)
C9 C8 C13 121.19(13)
C9 C8 S1 120.10(11)
C13 C8 S1 118.68(11)
C8 C9 C10 118.82(14)
C8 C9 H9 120.6
C10 C9 H9 120.6
C11 C10 C9 120.51(15)
C11 C10 H10 119.7
C9 C10 H10 119.7
C10 C11 C12 120.26(14)
C10 C11 H11 119.9
C12 C11 H11 119.9
C11 C12 C13 119.89(15)
C11 C12 H12 120.1
C13 C12 H12 120.1
C12 C13 C8 119.33(14)
C12 C13 H13 120.3
C8 C13 H13 120.3
O1 C14 C16 110.99(13)
O1 C14 C15 102.74(11)
C16 C14 C15 110.57(14)
O1 C14 C17 109.68(12)
C16 C14 C17 111.79(13)
C15 C14 C17 110.72(14)
C14 C15 H15A 109.5
C14 C15 H15B 109.5
H15A C15 H15B 109.5
C14 C15 H15C 109.5
H15A C15 H15C 109.5
H15B C15 H15C 109.5
C14 C16 H16A 109.5
C14 C16 H16B 109.5
H16A C16 H16B 109.5
C14 C16 H16C 109.5
H16A C16 H16C 109.5
H16B C16 H16C 109.5
C14 C17 H17A 109.5
C14 C17 H17B 109.5
H17A C17 H17B 109.5
C14 C17 H17C 109.5
H17A C17 H17C 109.5
H17B C17 H17C 109.5

loop_
_geom_bond_atom_site_label_1
_geom_bond_atom_site_label_2
_geom_bond_distance
S1 O2 1.4371(10)
S1 O3 1.4403(10)
S1 C2 1.7303(14)
S1 C8 1.7660(13)
O1 C7 1.3987(17)
O1 C14 1.4578(16)
C1 C2 1.5260(18)
C1 C6 1.5323(19)
C1 C7 1.578(2)
C1 H1 0.995(15)
C2 C3 1.3341(19)
C3 C4 1.524(2)
C3 H3 0.947(17)
C4 C5 1.527(2)
C4 C7 1.556(2)
C4 H4 0.972(18)
C5 C6 1.326(2)
C5 H5 0.952(17)
C6 H6 1.009(18)
C7 H7 0.988(16)
C8 C9 1.3799(19)
C8 C13 1.3835(19)
C9 C10 1.387(2)
C9 H9 0.9088
C10 C11 1.375(2)
C10 H10 0.9676
C11 C12 1.383(2)
C11 H11 0.9703
C12 C13 1.383(2)
C12 H12 0.9395
C13 H13 0.9490
C14 C16 1.514(2)
C14 C15 1.520(2)
C14 C17 1.522(2)
C15 H15A 0.9831
C15 H15B 0.9831
C15 H15C 0.9831
C16 H16A 0.9629
C16 H16B 0.9629
C16 H16C 0.9629
C17 H17A 0.9989
C17 H17B 0.9989
C17 H17C 0.9989

loop_
_geom_torsion_atom_site_label_1
_geom_torsion_atom_site_label_2
_geom_torsion_atom_site_label_3
_geom_torsion_atom_site_label_4
_geom_torsion
C6 C1 C2 C3 64.31(14)
C7 C1 C2 C3 -35.32(13)
C6 C1 C2 S1 -111.61(12)
C7 C1 C2 S1 148.76(10)
O2 S1 C2 C3 2.08(14)
O3 S1 C2 C3 -127.69(12)
C8 S1 C2 C3 117.17(12)
O2 S1 C2 C1 177.35(11)
O3 S1 C2 C1 47.58(13)
C8 S1 C2 C1 -67.56(12)
C1 C2 C3 C4 -0.32(14)
S1 C2 C3 C4 175.61(10)
C2 C3 C4 C5 -64.28(15)
C2 C3 C4 C7 36.60(14)
C3 C4 C5 C6 65.04(16)
C7 C4 C5 C6 -36.95(15)
C4 C5 C6 C1 0.06(16)
C2 C1 C6 C5 -63.66(15)
C7 C1 C6 C5 36.21(14)
C14 O1 C7 C4 144.61(13)
C14 O1 C7 C1 -111.21(14)
C3 C4 C7 O1 64.81(14)
C5 C4 C7 O1 174.22(12)
C3 C4 C7 C1 -54.41(12)
C5 C4 C7 C1 55.00(12)
C2 C1 C7 O1 -62.95(14)
C6 C1 C7 O1 -171.03(12)
C2 C1 C7 C4 53.21(11)
C6 C1 C7 C4 -54.87(11)
O2 S1 C8 C9 -141.43(12)
O3 S1 C8 C9 -11.43(14)
C2 S1 C8 C9 103.90(13)
O2 S1 C8 C13 36.59(13)
O3 S1 C8 C13 166.59(12)
C2 S1 C8 C13 -78.08(13)
C13 C8 C9 C10 -0.9(2)
S1 C8 C9 C10 177.10(12)
C8 C9 C10 C11 0.4(2)
C9 C10 C11 C12 0.1(3)
C10 C11 C12 C13 -0.2(3)
C11 C12 C13 C8 -0.2(3)
C9 C8 C13 C12 0.8(2)
S1 C8 C13 C12 -177.23(13)
C7 O1 C14 C16 57.51(17)
C7 O1 C14 C15 175.71(13)
C7 O1 C14 C17 -66.50(17)
